data_4102352
loop_
_publ_author_name
'Kazutaka Shibatomi'
'Kentaro Futatsugi'
'Fumito Kobayashi'
'Seiji Iwasa'
'Hisashi Yamamoto'

_publ_section_title
;
 Stereoselective Construction of Halogenated Quaternary Stereogenic
 Centers via Catalytic Asymmetric Diels-Alder Reaction
;
_journal_name_full 'Journal of the American Chemical Society'
_journal_page_first 5625
_journal_page_last 5627
_journal_paper_doi 10.1021/ja1018628
_journal_volume 132
_journal_year 2010
_chemical_absolute_configuration ad
_chemical_formula_sum 'C18 H19 Cl O2'
_chemical_formula_weight 302.78
_chemical_name_systematic
; 
 ? 
;
_space_group_IT_number 4
_symmetry_space_group_name_Hall 'P 2yb'
_symmetry_space_group_name_H-M 'P 1 21 1'
_atom_sites_solution_hydrogens geom
_atom_sites_solution_primary direct
_atom_sites_solution_secondary difmap
_audit_creation_method SHELXL-97
_cell_angle_alpha 90.00
_cell_angle_beta 91.79(3)
_cell_angle_gamma 90.00
_cell_formula_units_Z 4
_cell_length_a 6.5078(13)
_cell_length_b 16.614(3)
_cell_length_c 13.417(3)
_cell_measurement_temperature 20
_cell_volume 1449.9(5)
_computing_structure_refinement 'SHELXL-97 (Sheldrick, 1997)'
_computing_structure_solution 'SHELXS-97 (Sheldrick, 1990)'
_diffrn_ambient_temperature 20
_diffrn_measured_fraction_theta_full 0.992
_diffrn_measured_fraction_theta_max 0.992
_diffrn_radiation_monochromator graphite
_diffrn_radiation_source 'fine-focus sealed tube'
_diffrn_radiation_wavelength 0.41328
_diffrn_reflns_av_R_equivalents 0.0446
_diffrn_reflns_av_sigmaI/netI 0.0729
_diffrn_reflns_limit_h_max 7
_diffrn_reflns_limit_h_min -8
_diffrn_reflns_limit_k_max 22
_diffrn_reflns_limit_k_min -21
_diffrn_reflns_limit_l_max 12
_diffrn_reflns_limit_l_min -17
_diffrn_reflns_number 9022
_diffrn_reflns_theta_full 15.94
_diffrn_reflns_theta_max 15.94
_diffrn_reflns_theta_min 1.82
_exptl_absorpt_coefficient_mu 0.144
_exptl_crystal_density_diffrn 1.387
_exptl_crystal_density_method 'not measured'
_exptl_crystal_F_000 640
_refine_diff_density_max 0.881
_refine_diff_density_min -0.621
_refine_diff_density_rms 0.214
_refine_ls_abs_structure_details 'Flack H D (1983), Acta Cryst. A39, 876-881'
_refine_ls_abs_structure_Flack 0.20(7)
_refine_ls_extinction_method none
_refine_ls_goodness_of_fit_ref 1.118
_refine_ls_hydrogen_treatment constr
_refine_ls_matrix_type full
_refine_ls_number_parameters 381
_refine_ls_number_reflns 6889
_refine_ls_number_restraints 1
_refine_ls_restrained_S_all 1.118
_refine_ls_R_factor_all 0.0534
_refine_ls_R_factor_gt 0.0517
_refine_ls_shift/su_max 0.001
_refine_ls_shift/su_mean 0.000
_refine_ls_structure_factor_coef Fsqd
_refine_ls_weighting_details 'calc w=1/[\s^2^(Fo^2^)+(0.0775P)^2^+0.0144P] where P=(Fo^2^+2Fc^2^)/3'
_refine_ls_weighting_scheme calc
_refine_ls_wR_factor_gt 0.1266
_refine_ls_wR_factor_ref 0.1284
_reflns_number_gt 6623
_reflns_number_total 6889
_reflns_threshold_expression >2sigma(I)
_cod_data_source_file ja1018628_si_003.cif
_cod_data_source_block cmc494
_cod_database_code 4102352

loop_
_symmetry_equiv_pos_as_xyz
'x, y, z'
'-x, y+1/2, -z'

loop_
_atom_site_label
_atom_site_type_symbol
_atom_site_fract_x
_atom_site_fract_y
_atom_site_fract_z
_atom_site_U_iso_or_equiv
_atom_site_adp_type
_atom_site_occupancy
_atom_site_symmetry_multiplicity
_atom_site_calc_flag
_atom_site_refinement_flags
C1 C 0.5685(3) 1.03403(13) -0.22699(17) 0.0093(4) Uani 1 1 d .
C2 C 0.5944(3) 1.11496(13) -0.17667(16) 0.0115(4) Uani 1 1 d .
H2A H 0.4697 1.1466 -0.1845 0.014 Uiso 1 1 calc R
H2B H 0.7070 1.1446 -0.2049 0.014 Uiso 1 1 calc R
C3 C 0.6407(3) 1.09613(13) -0.06579(16) 0.0103(4) Uani 1 1 d .
H3A H 0.5177 1.1013 -0.0273 0.012 Uiso 1 1 calc R
H3B H 0.7453 1.1321 -0.0383 0.012 Uiso 1 1 calc R
C4 C 0.7181(3) 1.00817(13) -0.06547(16) 0.0080(4) Uani 1 1 d .
H4 H 0.8576 1.0078 -0.0909 0.010 Uiso 1 1 calc R
C5 C 0.5736(3) 0.97083(12) -0.14488(15) 0.0083(4) Uani 1 1 d .
C6 C 0.3554(3) 0.96262(14) -0.10611(16) 0.0100(4) Uani 1 1 d .
H6A H 0.2874 1.0145 -0.1110 0.012 Uiso 1 1 calc R
H6B H 0.2786 0.9252 -0.1484 0.012 Uiso 1 1 calc R
C7 C 0.3502(3) 0.93386(13) -0.00043(16) 0.0100(4) Uani 1 1 d .
H7 H 0.2255 0.9152 0.0225 0.012 Uiso 1 1 calc R
C8 C 0.5125(3) 0.93310(13) 0.06320(16) 0.0086(4) Uani 1 1 d .
C9 C 0.7219(3) 0.96353(13) 0.03409(15) 0.0084(4) Uani 1 1 d .
H9 H 0.8103 0.9163 0.0267 0.010 Uiso 1 1 calc R
C10 C 0.8185(3) 1.01501(13) 0.11717(16) 0.0100(4) Uani 1 1 d .
H10A H 0.9531 1.0330 0.0975 0.012 Uiso 1 1 calc R
H10B H 0.7339 1.0623 0.1268 0.012 Uiso 1 1 calc R
C11 C 0.8403(3) 0.96909(13) 0.21494(16) 0.0101(4) Uani 1 1 d .
H11A H 0.9572 0.9331 0.2117 0.012 Uiso 1 1 calc R
H11B H 0.8684 1.0071 0.2685 0.012 Uiso 1 1 calc R
C12 C 0.6513(3) 0.92050(12) 0.23907(16) 0.0088(4) Uani 1 1 d .
C13 C 0.4996(3) 0.90228(13) 0.16647(16) 0.0084(4) Uani 1 1 d .
C14 C 0.3349(3) 0.85358(13) 0.19494(16) 0.0098(4) Uani 1 1 d .
H14 H 0.2362 0.8386 0.1468 0.012 Uiso 1 1 calc R
C15 C 0.3142(3) 0.82740(13) 0.29100(17) 0.0099(4) Uani 1 1 d .
H15 H 0.2017 0.7961 0.3076 0.012 Uiso 1 1 calc R
C16 C 0.4634(3) 0.84802(13) 0.36405(16) 0.0096(4) Uani 1 1 d .
C17 C 0.6323(3) 0.89264(12) 0.33741(16) 0.0089(4) Uani 1 1 d .
H17 H 0.7347 0.9044 0.3851 0.011 Uiso 1 1 calc R
C18 C 0.5690(4) 0.84631(15) 0.53554(17) 0.0140(4) Uani 1 1 d .
H18A H 0.7050 0.8282 0.5213 0.021 Uiso 1 1 calc R
H18B H 0.5284 0.8239 0.5979 0.021 Uiso 1 1 calc R
H18C H 0.5678 0.9040 0.5397 0.021 Uiso 1 1 calc R
C19 C 0.0493(3) 0.05447(13) 0.66686(16) 0.0094(4) Uani 1 1 d .
C20 C 0.0614(3) -0.02701(13) 0.61626(17) 0.0122(4) Uani 1 1 d .
H20A H -0.0674 -0.0559 0.6212 0.015 Uiso 1 1 calc R
H20B H 0.1707 -0.0593 0.6466 0.015 Uiso 1 1 calc R
C21 C 0.1062(3) -0.00864(13) 0.50657(17) 0.0109(4) Uani 1 1 d .
H21A H -0.0195 -0.0086 0.4657 0.013 Uiso 1 1 calc R
H21B H 0.2005 -0.0478 0.4800 0.013 Uiso 1 1 calc R
C22 C 0.2040(3) 0.07600(13) 0.51077(16) 0.0082(4) Uani 1 1 d .
H22 H 0.3421 0.0708 0.5413 0.010 Uiso 1 1 calc R
C23 C 0.0678(3) 0.11780(13) 0.58577(16) 0.0093(4) Uani 1 1 d .
C24 C -0.1460(3) 0.13599(13) 0.53963(16) 0.0102(4) Uani 1 1 d .
H24A H -0.2305 0.0881 0.5438 0.012 Uiso 1 1 calc R
H24B H -0.2099 0.1779 0.5783 0.012 Uiso 1 1 calc R
C25 C -0.1411(3) 0.16226(13) 0.43329(16) 0.0102(4) Uani 1 1 d .
H25 H -0.2610 0.1845 0.4056 0.012 Uiso 1 1 calc R
C26 C 0.0200(3) 0.15667(13) 0.37440(16) 0.0086(4) Uani 1 1 d .
C27 C 0.2226(3) 0.12145(13) 0.41294(15) 0.0080(4) Uani 1 1 d .
H27 H 0.3162 0.1667 0.4259 0.010 Uiso 1 1 calc R
C28 C 0.3204(3) 0.06875(13) 0.33429(16) 0.0101(4) Uani 1 1 d .
H28A H 0.4499 0.0477 0.3608 0.012 Uiso 1 1 calc R
H28B H 0.2307 0.0235 0.3190 0.012 Uiso 1 1 calc R
C29 C 0.3579(3) 0.11535(14) 0.23961(16) 0.0108(4) Uani 1 1 d .
H29A H 0.4748 0.1508 0.2508 0.013 Uiso 1 1 calc R
H29B H 0.3920 0.0779 0.1872 0.013 Uiso 1 1 calc R
C30 C 0.1741(3) 0.16471(13) 0.20567(16) 0.0088(4) Uani 1 1 d .
C31 C 0.0151(3) 0.18484(12) 0.26940(16) 0.0082(4) Uani 1 1 d .
C32 C -0.1455(3) 0.23268(13) 0.22999(17) 0.0097(4) Uani 1 1 d .
H32 H -0.2495 0.2486 0.2717 0.012 Uiso 1 1 calc R
C33 C -0.1547(3) 0.25681(13) 0.13212(16) 0.0093(4) Uani 1 1 d .
H33 H -0.2666 0.2864 0.1075 0.011 Uiso 1 1 calc R
C34 C 0.0062(3) 0.23650(13) 0.06938(16) 0.0090(4) Uani 1 1 d .
C35 C 0.1678(3) 0.19064(13) 0.10653(16) 0.0088(4) Uani 1 1 d .
H35 H 0.2740 0.1768 0.0650 0.011 Uiso 1 1 calc R
C36 C 0.1433(3) 0.24073(14) -0.09310(17) 0.0125(4) Uani 1 1 d .
H36A H 0.2758 0.2565 -0.0663 0.019 Uiso 1 1 calc R
H36B H 0.1190 0.2661 -0.1566 0.019 Uiso 1 1 calc R
H36C H 0.1394 0.1833 -0.1012 0.019 Uiso 1 1 calc R
Cl1 Cl 0.66578(8) 0.87616(3) -0.18728(4) 0.01210(12) Uani 1 1 d .
Cl2 Cl 0.18473(7) 0.20761(3) 0.63317(4) 0.01095(12) Uani 1 1 d .
O1 O 0.5479(2) 1.02096(10) -0.31482(12) 0.0116(3) Uani 1 1 d .
O2 O 0.4286(2) 0.82069(10) 0.45785(12) 0.0114(3) Uani 1 1 d .
O3 O 0.0331(2) 0.06702(10) 0.75451(12) 0.0118(3) Uani 1 1 d .
O4 O -0.0122(2) 0.26494(10) -0.02619(12) 0.0108(3) Uani 1 1 d .

loop_
_atom_site_aniso_label
_atom_site_aniso_U_11
_atom_site_aniso_U_22
_atom_site_aniso_U_33
_atom_site_aniso_U_23
_atom_site_aniso_U_13
_atom_site_aniso_U_12
C1 0.0044(8) 0.0099(9) 0.0135(9) 0.0029(8) 0.0007(7) 0.0008(7)
C2 0.0126(9) 0.0082(9) 0.0135(10) 0.0026(8) 0.0001(7) 0.0017(8)
C3 0.0114(9) 0.0084(9) 0.0112(10) 0.0005(7) 0.0016(7) -0.0006(7)
C4 0.0076(9) 0.0087(9) 0.0077(9) 0.0002(7) 0.0011(7) -0.0015(7)
C5 0.0113(9) 0.0050(9) 0.0087(9) -0.0003(7) 0.0014(7) 0.0018(7)
C6 0.0078(9) 0.0113(9) 0.0107(9) 0.0004(8) 0.0000(7) -0.0006(8)
C7 0.0099(10) 0.0096(9) 0.0107(10) 0.0015(8) 0.0018(7) 0.0005(7)
C8 0.0110(9) 0.0060(8) 0.0088(9) 0.0000(7) 0.0025(7) -0.0014(7)
C9 0.0076(9) 0.0087(9) 0.0090(9) 0.0009(8) 0.0003(7) -0.0004(7)
C10 0.0097(9) 0.0093(9) 0.0111(10) 0.0002(8) 0.0011(7) -0.0028(8)
C11 0.0098(9) 0.0106(10) 0.0098(9) -0.0008(8) -0.0002(7) -0.0024(8)
C12 0.0086(9) 0.0066(9) 0.0113(10) 0.0002(7) 0.0020(7) 0.0016(7)
C13 0.0099(9) 0.0066(8) 0.0087(9) 0.0002(7) 0.0010(7) 0.0019(7)
C14 0.0090(9) 0.0082(10) 0.0120(10) 0.0001(7) -0.0006(7) 0.0000(7)
C15 0.0100(9) 0.0078(9) 0.0121(10) 0.0002(8) 0.0023(7) -0.0015(7)
C16 0.0131(10) 0.0071(9) 0.0088(9) -0.0001(7) 0.0021(7) 0.0027(7)
C17 0.0099(9) 0.0070(9) 0.0096(9) -0.0003(7) -0.0022(7) 0.0012(7)
C18 0.0172(11) 0.0155(10) 0.0092(10) 0.0003(8) -0.0021(8) -0.0023(8)
C19 0.0064(8) 0.0109(10) 0.0109(9) 0.0021(8) -0.0013(7) 0.0009(7)
C20 0.0124(10) 0.0088(10) 0.0153(10) 0.0007(8) 0.0009(8) -0.0002(8)
C21 0.0133(10) 0.0087(9) 0.0108(10) -0.0002(8) 0.0005(8) 0.0001(8)
C22 0.0084(8) 0.0070(9) 0.0093(9) 0.0006(7) 0.0002(7) 0.0018(7)
C23 0.0103(9) 0.0083(9) 0.0092(9) -0.0008(8) -0.0006(7) -0.0022(8)
C24 0.0082(9) 0.0113(10) 0.0110(10) 0.0006(8) 0.0010(7) 0.0002(7)
C25 0.0104(9) 0.0102(9) 0.0100(10) 0.0003(8) -0.0005(7) 0.0016(8)
C26 0.0093(9) 0.0070(9) 0.0093(9) 0.0008(7) -0.0008(7) 0.0000(7)
C27 0.0071(8) 0.0093(9) 0.0076(9) -0.0001(8) 0.0000(7) 0.0003(7)
C28 0.0092(9) 0.0093(9) 0.0116(10) -0.0014(8) 0.0009(7) 0.0018(8)
C29 0.0098(9) 0.0127(10) 0.0099(9) 0.0009(8) 0.0015(7) 0.0026(8)
C30 0.0089(9) 0.0068(9) 0.0106(10) -0.0001(7) -0.0005(7) -0.0009(7)
C31 0.0098(9) 0.0075(9) 0.0072(9) 0.0009(7) 0.0008(7) -0.0011(7)
C32 0.0096(9) 0.0086(9) 0.0110(10) -0.0010(8) 0.0032(7) 0.0003(7)
C33 0.0099(9) 0.0071(9) 0.0111(10) 0.0006(7) 0.0007(8) 0.0014(7)
C34 0.0122(9) 0.0069(9) 0.0080(9) -0.0016(7) 0.0000(8) -0.0021(7)
C35 0.0095(9) 0.0082(10) 0.0088(9) -0.0011(7) 0.0030(7) -0.0010(7)
C36 0.0154(10) 0.0140(10) 0.0085(9) 0.0016(8) 0.0058(8) 0.0034(8)
Cl1 0.0164(2) 0.0085(2) 0.0114(2) -0.00099(18) 0.00053(17) 0.00235(18)
Cl2 0.0129(2) 0.0095(2) 0.0105(2) -0.00128(18) 0.00061(16) -0.00188(18)
O1 0.0105(7) 0.0133(8) 0.0111(7) 0.0005(6) 0.0006(6) 0.0002(6)
O2 0.0150(7) 0.0107(7) 0.0086(7) 0.0012(6) -0.0003(6) -0.0026(6)
O3 0.0110(7) 0.0146(8) 0.0098(7) 0.0014(6) -0.0003(6) 0.0008(6)
O4 0.0123(7) 0.0117(7) 0.0085(7) 0.0022(6) 0.0022(6) 0.0023(6)

loop_
_atom_type_symbol
_atom_type_description
_atom_type_scat_dispersion_real
_atom_type_scat_dispersion_imag
_atom_type_scat_source
C C 0.0015 0.0009 'International Tables Vol C Tables 4.2.6.8 and 6.1.1.4'
H H 0.0000 0.0000 'International Tables Vol C Tables 4.2.6.8 and 6.1.1.4'
O O 0.0056 0.0036 'International Tables Vol C Tables 4.2.6.8 and 6.1.1.4'
Cl Cl 0.0998 0.0984 'International Tables Vol C Tables 4.2.6.8 and 6.1.1.4'

loop_
_geom_angle_atom_site_label_1
_geom_angle_atom_site_label_2
_geom_angle_atom_site_label_3
_geom_angle
O1 C1 C2 127.3(2)
O1 C1 C5 125.8(2)
C2 C1 C5 106.91(18)
C1 C2 C3 105.45(18)
C2 C3 C4 104.39(17)
C9 C4 C5 113.89(17)
C9 C4 C3 117.25(18)
C5 C4 C3 100.85(16)
C1 C5 C4 102.90(17)
C1 C5 C6 107.93(17)
C4 C5 C6 110.82(17)
C1 C5 Cl1 112.18(15)
C4 C5 Cl1 111.96(14)
C6 C5 Cl1 110.74(15)
C7 C6 C5 113.45(18)
C8 C7 C6 124.53(19)
C7 C8 C13 122.24(19)
C7 C8 C9 122.06(19)
C13 C8 C9 115.71(18)
C8 C9 C10 110.60(17)
C8 C9 C4 113.39(18)
C10 C9 C4 111.23(18)
C11 C10 C9 112.00(18)
C12 C11 C10 113.41(18)
C13 C12 C17 120.08(19)
C13 C12 C11 121.79(19)
C17 C12 C11 118.12(19)
C12 C13 C14 117.60(19)
C12 C13 C8 121.14(19)
C14 C13 C8 121.26(19)
C15 C14 C13 122.4(2)
C14 C15 C16 119.6(2)
O2 C16 C17 125.0(2)
O2 C16 C15 115.67(19)
C17 C16 C15 119.3(2)
C16 C17 C12 120.8(2)
O3 C19 C20 126.8(2)
O3 C19 C23 126.2(2)
C20 C19 C23 106.91(18)
C19 C20 C21 105.35(17)
C20 C21 C22 103.63(17)
C27 C22 C23 113.92(18)
C27 C22 C21 117.64(18)
C23 C22 C21 101.00(17)
C19 C23 C22 102.52(17)
C19 C23 C24 109.52(17)
C22 C23 C24 111.16(17)
C19 C23 Cl2 111.47(15)
C22 C23 Cl2 111.40(14)
C24 C23 Cl2 110.52(15)
C25 C24 C23 113.39(18)
C26 C25 C24 125.8(2)
C25 C26 C31 123.1(2)
C25 C26 C27 121.0(2)
C31 C26 C27 115.96(18)
C26 C27 C22 113.17(17)
C26 C27 C28 111.23(17)
C22 C27 C28 110.96(18)
C29 C28 C27 111.63(18)
C30 C29 C28 112.57(17)
C35 C30 C31 120.42(19)
C35 C30 C29 117.01(19)
C31 C30 C29 122.57(19)
C30 C31 C32 117.38(19)
C30 C31 C26 120.59(19)
C32 C31 C26 122.02(18)
C33 C32 C31 122.39(19)
C32 C33 C34 119.5(2)
O4 C34 C35 124.96(19)
O4 C34 C33 115.69(19)
C35 C34 C33 119.35(19)
C34 C35 C30 120.91(19)
C16 O2 C18 116.96(17)
C34 O4 C36 116.59(17)

loop_
_geom_bond_atom_site_label_1
_geom_bond_atom_site_label_2
_geom_bond_distance
C1 O1 1.202(3)
C1 C2 1.511(3)
C1 C5 1.522(3)
C2 C3 1.541(3)
C3 C4 1.546(3)
C4 C9 1.527(3)
C4 C5 1.530(3)
C5 C6 1.533(3)
C5 Cl1 1.783(2)
C6 C7 1.498(3)
C7 C8 1.337(3)
C8 C13 1.482(3)
C8 C9 1.516(3)
C9 C10 1.525(3)
C10 C11 1.520(3)
C11 C12 1.515(3)
C12 C13 1.398(3)
C12 C17 1.407(3)
C13 C14 1.406(3)
C14 C15 1.371(3)
C15 C16 1.401(3)
C16 O2 1.363(3)
C16 C17 1.382(3)
C18 O2 1.429(3)
C19 O3 1.202(3)
C19 C20 1.518(3)
C19 C23 1.521(3)
C20 C21 1.540(3)
C21 C22 1.544(3)
C22 C27 1.522(3)
C22 C23 1.529(3)
C23 C24 1.535(3)
C23 Cl2 1.783(2)
C24 C25 1.493(3)
C25 C26 1.336(3)
C26 C31 1.484(3)
C26 C27 1.518(3)
C27 C28 1.526(3)
C28 C29 1.514(3)
C29 C30 1.509(3)
C30 C35 1.397(3)
C30 C31 1.403(3)
C31 C32 1.403(3)
C32 C33 1.372(3)
C33 C34 1.405(3)
C34 O4 1.368(3)
C34 C35 1.379(3)
C36 O4 1.431(3)

loop_
_geom_torsion_atom_site_label_1
_geom_torsion_atom_site_label_2
_geom_torsion_atom_site_label_3
_geom_torsion_atom_site_label_4
_geom_torsion
O1 C1 C2 C3 -173.2(2)
C5 C1 C2 C3 6.7(2)
C1 C2 C3 C4 20.5(2)
C2 C3 C4 C9 -163.72(18)
C2 C3 C4 C5 -39.49(19)
O1 C1 C5 C4 148.3(2)
C2 C1 C5 C4 -31.7(2)
O1 C1 C5 C6 -94.5(2)
C2 C1 C5 C6 85.6(2)
O1 C1 C5 Cl1 27.8(3)
C2 C1 C5 Cl1 -152.17(15)
C9 C4 C5 C1 169.85(17)
C3 C4 C5 C1 43.35(19)
C9 C4 C5 C6 54.7(2)
C3 C4 C5 C6 -71.8(2)
C9 C4 C5 Cl1 -69.5(2)
C3 C4 C5 Cl1 164.02(14)
C1 C5 C6 C7 -153.71(18)
C4 C5 C6 C7 -41.8(2)
Cl1 C5 C6 C7 83.1(2)
C5 C6 C7 C8 15.2(3)
C6 C7 C8 C13 -178.7(2)
C6 C7 C8 C9 1.2(3)
C7 C8 C9 C10 136.3(2)
C13 C8 C9 C10 -43.8(2)
C7 C8 C9 C4 10.6(3)
C13 C8 C9 C4 -169.58(18)
C5 C4 C9 C8 -38.8(2)
C3 C4 C9 C8 78.6(2)
C5 C4 C9 C10 -164.16(17)
C3 C4 C9 C10 -46.8(2)
C8 C9 C10 C11 57.9(2)
C4 C9 C10 C11 -175.14(17)
C9 C10 C11 C12 -44.2(2)
C10 C11 C12 C13 16.8(3)
C10 C11 C12 C17 -164.04(19)
C17 C12 C13 C14 -2.2(3)
C11 C12 C13 C14 176.99(19)
C17 C12 C13 C8 177.99(19)
C11 C12 C13 C8 -2.9(3)
C7 C8 C13 C12 -163.3(2)
C9 C8 C13 C12 16.9(3)
C7 C8 C13 C14 16.9(3)
C9 C8 C13 C14 -162.93(19)
C12 C13 C14 C15 3.3(3)
C8 C13 C14 C15 -176.9(2)
C13 C14 C15 C16 -1.3(3)
C14 C15 C16 O2 178.84(18)
C14 C15 C16 C17 -1.8(3)
O2 C16 C17 C12 -177.84(19)
C15 C16 C17 C12 2.9(3)
C13 C12 C17 C16 -0.8(3)
C11 C12 C17 C16 179.98(19)
O3 C19 C20 C21 -173.6(2)
C23 C19 C20 C21 4.8(2)
C19 C20 C21 C22 22.8(2)
C20 C21 C22 C27 -166.07(18)
C20 C21 C22 C23 -41.5(2)
O3 C19 C23 C22 147.6(2)
C20 C19 C23 C22 -30.8(2)
O3 C19 C23 C24 -94.3(2)
C20 C19 C23 C24 87.3(2)
O3 C19 C23 Cl2 28.3(3)
C20 C19 C23 Cl2 -150.11(15)
C27 C22 C23 C19 171.31(17)
C21 C22 C23 C19 44.21(19)
C27 C22 C23 C24 54.4(2)
C21 C22 C23 C24 -72.7(2)
C27 C22 C23 Cl2 -69.4(2)
C21 C22 C23 Cl2 163.53(14)
C19 C23 C24 C25 -151.12(19)
C22 C23 C24 C25 -38.5(2)
Cl2 C23 C24 C25 85.70(19)
C23 C24 C25 C26 12.8(3)
C24 C25 C26 C31 -179.3(2)
C24 C25 C26 C27 -0.2(3)
C25 C26 C27 C22 14.6(3)
C31 C26 C27 C22 -166.23(18)
C25 C26 C27 C28 140.3(2)
C31 C26 C27 C28 -40.5(2)
C23 C22 C27 C26 -41.9(2)
C21 C22 C27 C26 76.0(2)
C23 C22 C27 C28 -167.74(17)
C21 C22 C27 C28 -49.8(2)
C26 C27 C28 C29 58.3(2)
C22 C27 C28 C29 -174.75(16)
C27 C28 C29 C30 -46.7(2)
C28 C29 C30 C35 -161.72(19)
C28 C29 C30 C31 18.6(3)
C35 C30 C31 C32 -1.2(3)
C29 C30 C31 C32 178.5(2)
C35 C30 C31 C26 179.32(19)
C29 C30 C31 C26 -1.0(3)
C25 C26 C31 C30 -168.5(2)
C27 C26 C31 C30 12.4(3)
C25 C26 C31 C32 12.1(3)
C27 C26 C31 C32 -167.1(2)
C30 C31 C32 C33 2.7(3)
C26 C31 C32 C33 -177.8(2)
C31 C32 C33 C34 -3.1(3)
C32 C33 C34 O4 -178.12(19)
C32 C33 C34 C35 1.9(3)
O4 C34 C35 C30 179.54(19)
C33 C34 C35 C30 -0.5(3)
C31 C30 C35 C34 0.1(3)
C29 C30 C35 C34 -179.55(19)
C17 C16 O2 C18 5.7(3)
C15 C16 O2 C18 -174.96(19)
C35 C34 O4 C36 3.8(3)
C33 C34 O4 C36 -176.18(19)
